data_4341092
loop_
_publ_author_name
'Bolotin, Dmitrii S.'
'Kulish, Kirill I.'
'Bokach, Nadezhda A.'
'Starova, Galina L.'
'Gurzhiy, Vladislav V.'
'Kukushkin, Vadim Yu'

_publ_section_title
;
 Zinc(II)-Mediated Nitrile-Amidoxime Coupling Gives New Insights into
 H(+)-Assisted Generation of 1,2,4-Oxadiazoles.
;
_journal_issue 19
_journal_name_full 'Inorganic chemistry'
_journal_page_first 10312
_journal_page_last 10324
_journal_paper_doi 10.1021/ic501333s
_journal_volume 53
_journal_year 2014
_chemical_formula_moiety '2(C7 H7 O3 S), 2(C12 H17 N4 O2)'
_chemical_formula_sum 'C38 H48 N8 O10 S2'
_chemical_formula_weight 840.96
_chemical_name_systematic
;
 ?
;
_space_group_crystal_system triclinic
_space_group_IT_number 1
_space_group_name_Hall 'P 1'
_space_group_name_H-M_alt 'P 1'
_symmetry_space_group_name_Hall 'P 1'
_symmetry_space_group_name_H-M 'P 1'
_atom_sites_solution_hydrogens mixed
_atom_sites_solution_primary direct
_audit_creation_date 2014-01-16
_audit_creation_method
;
Olex2 1.2
(compiled 2013.12.10 svn.r2850 for OlexSys, GUI svn.r4736)
;
_cell_angle_alpha 87.538(7)
_cell_angle_beta 86.488(8)
_cell_angle_gamma 67.847(10)
_cell_formula_units_Z 1
_cell_length_a 8.2774(9)
_cell_length_b 8.7480(8)
_cell_length_c 14.9786(10)
_cell_measurement_reflns_used 1731
_cell_measurement_temperature 100(2)
_cell_measurement_theta_max 31.8890
_cell_measurement_theta_min 2.6547
_cell_volume 1002.43(17)
_computing_cell_refinement
;
CrysAlisPro, Agilent Technologies,
Version 1.171.36.20 (release 27-06-2012 CrysAlis171 .NET)
(compiled Jul 11 2012,15:38:31)
;
_computing_data_collection
;
CrysAlisPro, Agilent Technologies,
Version 1.171.36.20 (release 27-06-2012 CrysAlis171 .NET)
(compiled Jul 11 2012,15:38:31)
;
_computing_data_reduction
;
CrysAlisPro, Agilent Technologies,
Version 1.171.36.20 (release 27-06-2012 CrysAlis171 .NET)
(compiled Jul 11 2012,15:38:31)
;
_computing_molecular_graphics 'Olex2 (Dolomanov et al., 2009)'
_computing_publication_material 'Olex2 (Dolomanov et al., 2009)'
_computing_structure_refinement 'ShelXL (Sheldrick, 2008)'
_computing_structure_solution 'ShelXS (Sheldrick, 2008)'
_diffrn_ambient_temperature 100(2)
_diffrn_detector_area_resol_mean 16.2096
_diffrn_measured_fraction_theta_full 0.999
_diffrn_measured_fraction_theta_max 0.999
_diffrn_measurement_device_type 'Xcalibur, Eos'
_diffrn_measurement_method '\w scans'
_diffrn_orient_matrix_UB_11 0.0822619000
_diffrn_orient_matrix_UB_12 0.0061219000
_diffrn_orient_matrix_UB_13 -0.0099519000
_diffrn_orient_matrix_UB_21 -0.0424049000
_diffrn_orient_matrix_UB_22 0.0805809000
_diffrn_orient_matrix_UB_23 -0.0182085000
_diffrn_orient_matrix_UB_31 -0.0039261000
_diffrn_orient_matrix_UB_32 0.0337164000
_diffrn_orient_matrix_UB_33 0.0426771000
_diffrn_radiation_monochromator graphite
_diffrn_radiation_type MoK\a
_diffrn_radiation_wavelength 0.71073
_diffrn_reflns_av_R_equivalents 0.1040
_diffrn_reflns_av_unetI/netI 0.2239
_diffrn_reflns_Laue_measured_fraction_full 0.922
_diffrn_reflns_Laue_measured_fraction_max 0.999
_diffrn_reflns_limit_h_max 9
_diffrn_reflns_limit_h_min -9
_diffrn_reflns_limit_k_max 10
_diffrn_reflns_limit_k_min -10
_diffrn_reflns_limit_l_max 17
_diffrn_reflns_limit_l_min -17
_diffrn_reflns_number 12940
_diffrn_reflns_point_group_measured_fraction_full 0.913
_diffrn_reflns_point_group_measured_fraction_max 0.990
_diffrn_reflns_theta_full 25.242
_diffrn_reflns_theta_max 24.499
_diffrn_reflns_theta_min 2.660
_diffrn_source 'Enhance (Mo) X-ray Source'
_exptl_absorpt_coefficient_mu 0.201
_exptl_absorpt_correction_T_max 1.00000
_exptl_absorpt_correction_T_min 0.90847
_exptl_absorpt_correction_type multi-scan
_exptl_absorpt_process_details
;
CrysAlisPro, Agilent Technologies,
Version 1.171.36.20 (release 27-06-2012 CrysAlis171 .NET)
(compiled Jul 11 2012,15:38:31)
Empirical absorption correction using spherical harmonics,
 implemented in SCALE3 ABSPACK scaling algorithm.
;
_exptl_crystal_colour 'translucent colorless'
_exptl_crystal_density_diffrn 1.395
_exptl_crystal_density_method 'not measured'
_exptl_crystal_description prism
_exptl_crystal_F_000 445
_exptl_crystal_size_max 0.17
_exptl_crystal_size_mid 0.13
_exptl_crystal_size_min 0.05
_refine_diff_density_max 0.610
_refine_diff_density_min -0.562
_refine_diff_density_rms 0.083
_refine_ls_abs_structure_details
;
 Classical Flack method preferred over Parsons because s.u. lower.
;
_refine_ls_abs_structure_Flack -0.2(5)
_refine_ls_extinction_method none
_refine_ls_goodness_of_fit_ref 0.950
_refine_ls_hydrogen_treatment mixed
_refine_ls_matrix_type full
_refine_ls_number_parameters 14
_refine_ls_number_reflns 6617
_refine_ls_number_restraints 11
_refine_ls_restrained_S_all 0.959
_refine_ls_R_factor_all 0.1774
_refine_ls_R_factor_gt 0.0835
_refine_ls_shift/su_max 0.000
_refine_ls_shift/su_mean 0.000
_refine_ls_structure_factor_coef Fsqd
_refine_ls_weighting_details 'w=1/[\s^2^(Fo^2^)+(0.0340P)^2^] where P=(Fo^2^+2Fc^2^)/3'
_refine_ls_weighting_scheme calc
_refine_ls_wR_factor_gt 0.1441
_refine_ls_wR_factor_ref 0.2058
_reflns_Friedel_coverage 0.981
_reflns_Friedel_fraction_full 0.904
_reflns_Friedel_fraction_max 0.980
_reflns_number_gt 3028
_reflns_number_total 6617
_reflns_threshold_expression 'I > 2\s(I)'
_cod_data_source_file ic501333s_si_001.cif
_cod_data_source_block '[4d](p-TolSO3)'
_cod_depositor_comments 'Adding full bibliography for 4341086--4341092.cif.'
_cod_original_cell_volume 1002.41(17)
_cod_database_code 4341092
_shelxl_version_number 2013-4
_shelx_space_group_comment
;
The symmetry employed for this shelxl refinement is uniquely defined
by the following loop, which should always be used as a source of
symmetry information in preference to the above space-group names.
They are only intended as comments.
;
_reflns_odcompleteness_completeness 99.95
_reflns_odcompleteness_iscentric 1
_reflns_odcompleteness_theta 29.51
_olex2_refinement_description
;
1. Fixed Uiso
 At 1.2 times of:
  All C(H) groups, All C(H,H) groups, All N(H,H) groups
 At 1.5 times of:
  All C(H,H,H) groups
2. Restrained distances
 O41-O5
 1.4 with sigma of 0.02
 S1A-C17A = S1A-O5A = S1A-O4A = S1A-O3A = S1A-O41A = S1A-O51A = S1A-O31A
 1.45 with sigma of 0.02
3. Uiso/Uaniso restraints and constraints
Uanis(O31) = Uanis(O3) = Uanis(O51) = Uanis(O5) = Uanis(O41) = Uanis(O4)
Uanis(C2) = Uanis(N2) = Uanis(C3) = Uanis(N4)
Uanis(C16A) = Uanis(C15A) = Uanis(C19A) = Uanis(C18A) = Uanis(C17A) =
Uanis(C14A)
Uanis(C8A) = Uanis(C3A) = Uanis(C2A)
Uanis(C9A) = Uanis(C10A) = Uanis(C11A) = Uanis(C12A)
Uanis(O1) = Uanis(N1) = Uanis(C1) = Uanis(N3)
Uanis(C5A) = Uanis(C6A) = Uanis(C7A)
Uanis(C1A) = Uanis(O1A)
Uanis(O31A) = Uanis(O4A) = Uanis(O3A) = Uanis(O51A) = Uanis(O5A) = Uanis(O41A)
Uanis(C12) = Uanis(C9) = Uanis(C10) = Uanis(C11)
Uanis(C4) = Uanis(C5) = Uanis(C6) = Uanis(C7) = Uanis(C8)
Uanis(C17) = Uanis(C14)
4. Others
 Fixed Sof: O3(0.75) O4(0.75) O5(0.75) O31(0.25) O41(0.25) O51(0.25) O3A(0.75)
 O4A(0.75) O5A(0.75) O31A(0.25) O41A(0.25) O51A(0.25)
5.a Everything fixed:
 O1A, O2A, N1A, N2A, N3A, N4A, C1A, C2A, C3A, C4A, C5A, C6A, C7A, C8A, C9A,
 C10A, C11A, O1, O2, N1, N2, N3, N4, C1, C2, C3, C4, C5, C12A, C13, C14, C15,
 C16, C17, C18, C19, O3, O4, O5, O31, O41, O51, C6, C7, C8, C9, C10, C11, C12,
 S1A, C13A, C14A, C15A, C16A, C17A, C18A, C19A, O3A, O4A, O5A, O31A, O41A, O51A
5.b Rotating group:
 N1A(H1AA,H1AB), N4A(H4AA,H4AB)
5.c Secondary CH2 refined with riding coordinates:
 C9A(H9AA,H9AB), C10A(H10A,H10B), C11A(H11A,H11B), C12A(H12A,H12B), C9(H9A,
 H9B), C10(H10C,H10D), C11(H11C,H11D), C12(H12C,H12D)
5.d Aromatic/amide H refined with riding coordinates:
 C4A(H4A), C5A(H5A), C6A(H6A), C7A(H7A), C8A(H8A), C4(H4), C5(H5), C15(H15),
 C16(H16), C18(H18), C19(H19), C6(H6), C7(H7), C8(H8), C15A(H15A), C16A(H16A),
 C18A(H18A), C19A(H19A)
5.e X=CH2 refined with riding coordinates:
 N1(H1A,H1B), N4(H4B,H4C)
5.f Idealised Me refined as rotating group:
 C13(H13A,H13B,H13C), C13A(H13D,H13E,H13F)
;

loop_
_space_group_symop_operation_xyz
'x, y, z'

loop_
_atom_site_label
_atom_site_type_symbol
_atom_site_fract_x
_atom_site_fract_y
_atom_site_fract_z
_atom_site_U_iso_or_equiv
_atom_site_adp_type
_atom_site_occupancy
_atom_site_site_symmetry_order
_atom_site_calc_flag
_atom_site_refinement_flags_posn
_atom_site_refinement_flags_occupancy
_atom_site_disorder_assembly
_atom_site_disorder_group
S1 S 0.8655(3) 0.2441(4) 0.1955(2) 0.0263(8) Uani 1 1 d . . . .
O1A O 0.3374 0.8905 0.3331 0.022 Uani 1 1 d . . . .
O2A O 0.5816 0.9851 0.0483 0.036 Uani 1 1 d . . . .
N1A N 0.5540 0.6358 0.3179 0.030 Uani 1 1 d . . . .
H1AA H 0.6390 0.6329 0.3500 0.036 Uiso 1 1 d GR . . .
H1AB H 0.5984 0.5693 0.2738 0.036 Uiso 1 1 d GR . . .
N2A N 0.3152 0.8328 0.4220 0.035 Uani 1 1 d . . . .
N3A N 0.5071 0.8502 0.2117 0.022 Uani 1 1 d . . . .
N4A N 0.0585 1.0715 0.4178 0.038 Uani 1 1 d . . . .
H4AA H 0.0869 1.1516 0.4347 0.045 Uiso 1 1 d GR . . .
H4AB H -0.0526 1.0918 0.4294 0.045 Uiso 1 1 d GR . . .
C1A C 0.4664 0.7877 0.2908 0.022 Uani 1 1 d . . . .
C2A C 0.1670 0.9283 0.4584 0.025 Uani 1 1 d . . . .
C3A C 0.1276 0.8939 0.5512 0.025 Uani 1 1 d . . . .
C4A C -0.0125 1.0054 0.6001 0.030 Uani 1 1 d . . . .
H4A H -0.0853 1.1022 0.5727 0.037 Uiso 1 1 calc R . . .
C5A C -0.0436 0.9731 0.6888 0.029 Uani 1 1 d . . . .
H5A H -0.1346 1.0505 0.7215 0.035 Uiso 1 1 calc R . . .
C6A C 0.0613 0.8235 0.7308 0.029 Uani 1 1 d . . . .
H6A H 0.0414 0.8009 0.7908 0.035 Uiso 1 1 calc R . . .
C7A C 0.1907 0.7153 0.6806 0.029 Uani 1 1 d . . . .
H7A H 0.2592 0.6153 0.7068 0.035 Uiso 1 1 calc R . . .
C8A C 0.2263 0.7458 0.5925 0.025 Uani 1 1 d . . . .
H8A H 0.3169 0.6669 0.5604 0.030 Uiso 1 1 calc R . . .
C9A C 0.6663 0.7536 0.1539 0.032 Uani 1 1 d . . . .
H9AA H 0.6889 0.6365 0.1596 0.038 Uiso 1 1 calc R . . .
H9AB H 0.7676 0.7715 0.1728 0.038 Uiso 1 1 calc R . . .
C10A C 0.6321 0.8122 0.0556 0.032 Uani 1 1 d . . . .
H10A H 0.7373 0.7594 0.0184 0.038 Uiso 1 1 calc R . . .
H10B H 0.5407 0.7808 0.0346 0.038 Uiso 1 1 calc R . . .
C11A C 0.4210 1.0652 0.0933 0.032 Uani 1 1 d . . . .
H11A H 0.3354 1.0249 0.0731 0.038 Uiso 1 1 calc R . . .
H11B H 0.3806 1.1829 0.0803 0.038 Uiso 1 1 calc R . . .
O1 O 0.0616 0.6230 0.3179 0.027 Uani 1 1 d . . . .
O2 O -0.1930 0.5335 0.6061 0.034 Uani 1 1 d . . . .
N1 N -0.1554 0.8786 0.3359 0.027 Uani 1 1 d . . . .
H1A H -0.2409 0.9501 0.3655 0.032 Uiso 1 1 calc R . . .
H1B H -0.1192 0.9056 0.2849 0.032 Uiso 1 1 calc R . . .
N2 N 0.0842 0.6850 0.2296 0.017 Uani 1 1 d . . . .
N3 N -0.1172 0.6669 0.4432 0.027 Uani 1 1 d . . . .
N4 N 0.3303 0.4477 0.2369 0.017 Uani 1 1 d . . . .
H4B H 0.3037 0.4287 0.2915 0.020 Uiso 1 1 calc R . . .
H4C H 0.4240 0.3807 0.2106 0.020 Uiso 1 1 calc R . . .
C1 C -0.0789 0.7251 0.3693 0.027 Uani 1 1 d . . . .
C2 C 0.2268 0.5802 0.1932 0.017 Uani 1 1 d . . . .
C3 C 0.2704 0.6202 0.0999 0.017 Uani 1 1 d . . . .
C4 C 0.4063 0.5121 0.0473 0.024 Uani 1 1 d . . . .
H4 H 0.4766 0.4119 0.0726 0.029 Uiso 1 1 calc R . . .
C5 C 0.4407 0.5463 -0.0388 0.024 Uani 1 1 d . . . .
H5 H 0.5363 0.4732 -0.0709 0.029 Uiso 1 1 calc R . . .
C12A C 0.4398 1.0324 0.1971 0.032 Uani 1 1 d . . . .
H12A H 0.5205 1.0775 0.2186 0.038 Uiso 1 1 calc R . . .
H12B H 0.3275 1.0839 0.2288 0.038 Uiso 1 1 calc R . . .
C13 C 0.9757 0.3994 -0.1962 0.048 Uani 1 1 d . . . .
H13A H 0.8940 0.5087 -0.2092 0.073 Uiso 1 1 calc GR . . .
H13B H 0.9526 0.3214 -0.2314 0.073 Uiso 1 1 calc GR . . .
H13C H 1.0924 0.3941 -0.2104 0.073 Uiso 1 1 calc GR . . .
C14 C 0.9574 0.3590 -0.0994 0.021 Uani 1 1 d . . . .
C15 C 1.0130 0.4307 -0.0334 0.039 Uani 1 1 d . . . .
H15 H 1.0692 0.5027 -0.0492 0.046 Uiso 1 1 calc R . . .
C16 C 0.9849 0.3953 0.0579 0.026 Uani 1 1 d . . . .
H16 H 1.0181 0.4449 0.1033 0.032 Uiso 1 1 calc R . . .
C17 C 0.9067 0.2848 0.0758 0.021 Uani 1 1 d . . . .
C18 C 0.8483 0.2079 0.0166 0.024 Uani 1 1 d . . . .
H18 H 0.7929 0.1358 0.0339 0.029 Uiso 1 1 calc R . . .
C19 C 0.8787 0.2462 -0.0744 0.035 Uani 1 1 d . . . .
H19 H 0.8452 0.1948 -0.1189 0.043 Uiso 1 1 calc R . . .
O3 O 1.0020 0.0981 0.2240 0.023 Uani 0.75 1 d . P A 1
O4 O 0.8675 0.3815 0.2468 0.023 Uani 0.75 1 d . P A 1
O5 O 0.6965 0.2253 0.2021 0.023 Uani 0.75 1 d D P A 1
O31 O 1.0076 0.2559 0.2369 0.023 Uani 0.25 1 d . P A 2
O41 O 0.7026 0.3706 0.2146 0.023 Uani 0.25 1 d D P A 2
O51 O 0.8748 0.0624 0.1907 0.023 Uani 0.25 1 d . P A 2
C6 C 0.3356 0.6868 -0.0776 0.024 Uani 1 1 d . . . .
H6 H 0.3563 0.7066 -0.1379 0.029 Uiso 1 1 calc R . . .
C7 C 0.1939 0.8064 -0.0300 0.024 Uani 1 1 d . . . .
H7 H 0.1247 0.9048 -0.0574 0.029 Uiso 1 1 calc R . . .
C8 C 0.1623 0.7703 0.0604 0.024 Uani 1 1 d . . . .
H8 H 0.0703 0.8452 0.0938 0.029 Uiso 1 1 calc R . . .
C9 C -0.2673 0.7557 0.4970 0.029 Uani 1 1 d . . . .
H9A H -0.3665 0.7353 0.4770 0.035 Uiso 1 1 calc R . . .
H9B H -0.2920 0.8729 0.4895 0.035 Uiso 1 1 calc R . . .
C10 C -0.2460 0.7096 0.5914 0.029 Uani 1 1 d . . . .
H10C H -0.1589 0.7456 0.6137 0.035 Uiso 1 1 calc R . . .
H10D H -0.3555 0.7655 0.6246 0.035 Uiso 1 1 calc R . . .
C11 C -0.0292 0.4550 0.5560 0.029 Uani 1 1 d . . . .
H11C H 0.0563 0.4947 0.5768 0.035 Uiso 1 1 calc R . . .
H11D H 0.0125 0.3369 0.5679 0.035 Uiso 1 1 calc R . . .
C12 C -0.0413 0.4844 0.4618 0.029 Uani 1 1 d . . . .
H12C H -0.1151 0.4330 0.4388 0.035 Uiso 1 1 calc R . . .
H12D H 0.0737 0.4367 0.4323 0.035 Uiso 1 1 calc R . . .
S1A S 0.5281 0.2730 0.4590 0.023 Uani 1 1 d D . . .
C13A C 0.4163 0.1134 0.8513 0.044 Uani 1 1 d . . . .
H13D H 0.3747 0.2099 0.8875 0.066 Uiso 1 1 calc GR . . .
H13E H 0.5268 0.0386 0.8716 0.066 Uiso 1 1 calc GR . . .
H13F H 0.3336 0.0602 0.8562 0.066 Uiso 1 1 calc GR . . .
C14A C 0.4383 0.1632 0.7545 0.025 Uani 1 1 d . . . .
C15A C 0.3838 0.0869 0.6863 0.025 Uani 1 1 d . . . .
H15A H 0.3324 0.0109 0.7018 0.030 Uiso 1 1 calc R . . .
C16A C 0.4069 0.1246 0.5994 0.025 Uani 1 1 d . . . .
H16A H 0.3671 0.0734 0.5574 0.030 Uiso 1 1 calc R . . .
C17A C 0.4877 0.2373 0.5654 0.025 Uani 1 1 d D . . .
C18A C 0.5373 0.3045 0.6392 0.025 Uani 1 1 d . . . .
H18A H 0.5923 0.3782 0.6252 0.030 Uiso 1 1 calc R . . .
C19A C 0.5136 0.2736 0.7270 0.025 Uani 1 1 d . . . .
H19A H 0.5487 0.3277 0.7694 0.030 Uiso 1 1 calc R . . .
O3A O 0.7076 0.2582 0.4523 0.045 Uani 0.75 1 d D P B 1
O4A O 0.5278 0.1252 0.4092 0.045 Uani 0.75 1 d D P B 1
O5A O 0.3976 0.4289 0.4362 0.045 Uani 0.75 1 d D P B 1
O31A O 0.7014 0.1538 0.4403 0.045 Uani 0.25 1 d D P B 2
O41A O 0.3750 0.2694 0.4190 0.045 Uani 0.25 1 d D P B 2
O51A O 0.5279 0.4448 0.4531 0.045 Uani 0.25 1 d D P B 2

loop_
_atom_site_aniso_label
_atom_site_aniso_U_11
_atom_site_aniso_U_22
_atom_site_aniso_U_33
_atom_site_aniso_U_23
_atom_site_aniso_U_13
_atom_site_aniso_U_12
S1 0.0188(14) 0.0272(18) 0.0333(19) 0.0024(15) -0.0023(13) -0.0092(13)
O1A 0.013 0.029 0.024 -0.004 0.005 -0.008
O2A 0.061 0.024 0.025 0.006 0.000 -0.019
N1A 0.027 0.038 0.026 -0.011 -0.006 -0.012
N2A 0.038 0.024 0.035 0.012 0.002 -0.004
N3A 0.011 0.019 0.031 0.000 0.006 0.000
N4A 0.036 0.036 0.040 -0.014 -0.001 -0.012
C1A 0.013 0.029 0.024 -0.004 0.005 -0.008
C2A 0.019 0.017 0.039 -0.013 0.002 -0.006
C3A 0.019 0.017 0.039 -0.013 0.002 -0.006
C4A 0.039 0.013 0.038 0.015 -0.016 -0.008
C5A 0.036 0.015 0.026 0.005 -0.013 0.003
C6A 0.036 0.015 0.026 0.005 -0.013 0.003
C7A 0.036 0.015 0.026 0.005 -0.013 0.003
C8A 0.019 0.017 0.039 -0.013 0.002 -0.006
C9A 0.020 0.042 0.028 0.001 -0.002 -0.005
C10A 0.020 0.042 0.028 0.001 -0.002 -0.005
C11A 0.020 0.042 0.028 0.001 -0.002 -0.005
O1 0.019 0.026 0.030 -0.004 0.004 -0.002
O2 0.017 0.037 0.050 -0.024 0.020 -0.012
N1 0.019 0.026 0.030 -0.004 0.004 -0.002
N2 0.007 0.024 0.023 -0.004 0.001 -0.010
N3 0.019 0.026 0.030 -0.004 0.004 -0.002
N4 0.007 0.024 0.023 -0.004 0.001 -0.010
C1 0.019 0.026 0.030 -0.004 0.004 -0.002
C2 0.007 0.024 0.023 -0.004 0.001 -0.010
C3 0.007 0.024 0.023 -0.004 0.001 -0.010
C4 0.006 0.042 0.028 -0.010 0.005 -0.012
C5 0.006 0.042 0.028 -0.010 0.005 -0.012
C12A 0.020 0.042 0.028 0.001 -0.002 -0.005
C13 0.029 0.067 0.042 -0.009 0.012 -0.012
C14 0.012 0.023 0.020 0.006 0.000 0.003
C15 0.026 0.043 0.039 -0.010 0.018 -0.006
C16 0.021 0.033 0.028 -0.004 -0.008 -0.011
C17 0.012 0.023 0.020 0.006 0.000 0.003
C18 0.014 0.027 0.026 0.005 -0.005 -0.003
C19 0.014 0.038 0.039 -0.022 -0.006 0.010
O3 0.011 0.026 0.034 -0.012 -0.004 -0.009
O4 0.011 0.026 0.034 -0.012 -0.004 -0.009
O5 0.011 0.026 0.034 -0.012 -0.004 -0.009
O31 0.011 0.026 0.034 -0.012 -0.004 -0.009
O41 0.011 0.026 0.034 -0.012 -0.004 -0.009
O51 0.011 0.026 0.034 -0.012 -0.004 -0.009
C6 0.006 0.042 0.028 -0.010 0.005 -0.012
C7 0.006 0.042 0.028 -0.010 0.005 -0.012
C8 0.006 0.042 0.028 -0.010 0.005 -0.012
C9 0.023 0.020 0.044 -0.013 0.005 -0.007
C10 0.023 0.020 0.044 -0.013 0.005 -0.007
C11 0.023 0.020 0.044 -0.013 0.005 -0.007
C12 0.023 0.020 0.044 -0.013 0.005 -0.007
S1A 0.013 0.027 0.029 0.000 0.001 -0.006
C13A 0.063 0.036 0.025 0.005 0.005 -0.010
C14A 0.017 0.023 0.035 -0.006 0.004 -0.008
C15A 0.017 0.023 0.035 -0.006 0.004 -0.008
C16A 0.017 0.023 0.035 -0.006 0.004 -0.008
C17A 0.017 0.023 0.035 -0.006 0.004 -0.008
C18A 0.017 0.023 0.035 -0.006 0.004 -0.008
C19A 0.017 0.023 0.035 -0.006 0.004 -0.008
O3A 0.038 0.043 0.044 0.001 0.020 -0.007
O4A 0.038 0.043 0.044 0.001 0.020 -0.007
O5A 0.038 0.043 0.044 0.001 0.020 -0.007
O31A 0.038 0.043 0.044 0.001 0.020 -0.007
O41A 0.038 0.043 0.044 0.001 0.020 -0.007
O51A 0.038 0.043 0.044 0.001 0.020 -0.007

loop_
_atom_type_symbol
_atom_type_description
_atom_type_scat_dispersion_real
_atom_type_scat_dispersion_imag
_atom_type_scat_source
C C 0.0033 0.0016 'International Tables Vol C Tables 4.2.6.8 and 6.1.1.4'
H H 0.0000 0.0000 'International Tables Vol C Tables 4.2.6.8 and 6.1.1.4'
N N 0.0061 0.0033 'International Tables Vol C Tables 4.2.6.8 and 6.1.1.4'
O O 0.0106 0.0060 'International Tables Vol C Tables 4.2.6.8 and 6.1.1.4'
S S 0.1246 0.1234 'International Tables Vol C Tables 4.2.6.8 and 6.1.1.4'

loop_
_geom_angle_atom_site_label_1
_geom_angle_atom_site_label_2
_geom_angle_atom_site_label_3
_geom_angle
O3 S1 C17 109.11(16)
O3 S1 O4 108.27(19)
O3 S1 O5 111.5(2)
O4 S1 C17 108.44(18)
O4 S1 O5 113.26(18)
O5 S1 C17 106.14(17)
O31 S1 C17 103.81(15)
O31 S1 O41 115.7(2)
O31 S1 O51 113.2(2)
O41 S1 C17 102.05(18)
O41 S1 O51 118.70(17)
O51 S1 C17 99.86(16)
C1A O1A N2A 111.8
C11A O2A C10A 111.0
H1AA N1A H1AB 107.9
C1A N1A H1AA 110.1
C1A N1A H1AB 112.5
C2A N2A O1A 110.0
C1A N3A C9A 121.7
C1A N3A C12A 119.0
C12A N3A C9A 115.3
H4AA N4A H4AB 111.5
C2A N4A H4AA 107.4
C2A N4A H4AB 113.3
O1A C1A N1A 125.1
O1A C1A N3A 112.8
N1A C1A N3A 122.2
N2A C2A N4A 123.1
N2A C2A C3A 117.5
N4A C2A C3A 118.8
C4A C3A C2A 121.3
C8A C3A C2A 120.5
C8A C3A C4A 118.2
C3A C4A H4A 119.8
C5A C4A C3A 120.3
C5A C4A H4A 119.8
C4A C5A H5A 119.6
C4A C5A C6A 120.8
C6A C5A H5A 119.6
C5A C6A H6A 121.3
C7A C6A C5A 117.4
C7A C6A H6A 121.3
C6A C7A H7A 118.5
C6A C7A C8A 123.0
C8A C7A H7A 118.5
C3A C8A H8A 119.9
C7A C8A C3A 120.3
C7A C8A H8A 119.9
N3A C9A H9AA 110.0
N3A C9A H9AB 110.0
N3A C9A C10A 108.6
H9AA C9A H9AB 108.3
C10A C9A H9AA 110.0
C10A C9A H9AB 110.0
O2A C10A C9A 110.3
O2A C10A H10A 109.6
O2A C10A H10B 109.6
C9A C10A H10A 109.6
C9A C10A H10B 109.6
H10A C10A H10B 108.1
O2A C11A H11A 109.7
O2A C11A H11B 109.7
O2A C11A C12A 109.8
H11A C11A H11B 108.2
C12A C11A H11A 109.7
C12A C11A H11B 109.7
C1 O1 N2 115.6
C10 O2 C11 107.5
H1A N1 H1B 120.0
C1 N1 H1A 120.0
C1 N1 H1B 120.0
C2 N2 O1 107.5
C1 N3 C9 122.1
C1 N3 C12 119.9
C9 N3 C12 115.1
H4B N4 H4C 120.0
C2 N4 H4B 120.0
C2 N4 H4C 120.0
N1 C1 O1 114.9
N3 C1 O1 117.6
N3 C1 N1 127.4
N2 C2 N4 122.6
N2 C2 C3 115.7
N4 C2 C3 121.8
C4 C3 C2 123.1
C4 C3 C8 118.1
C8 C3 C2 118.6
C3 C4 H4 118.6
C5 C4 C3 122.9
C5 C4 H4 118.6
C4 C5 H5 120.3
C6 C5 C4 119.3
C6 C5 H5 120.3
N3A C12A C11A 106.7
N3A C12A H12A 110.4
N3A C12A H12B 110.4
C11A C12A H12A 110.4
C11A C12A H12B 110.4
H12A C12A H12B 108.6
H13A C13 H13B 109.5
H13A C13 H13C 109.5
H13B C13 H13C 109.5
C14 C13 H13A 109.5
C14 C13 H13B 109.5
C14 C13 H13C 109.5
C15 C14 C13 122.3
C15 C14 C19 118.9
C19 C14 C13 118.7
C14 C15 H15 119.8
C14 C15 C16 120.5
C16 C15 H15 119.8
C15 C16 H16 121.8
C17 C16 C15 116.5
C17 C16 H16 121.8
C16 C17 S1 115.97(9)
C18 C17 S1 116.35(9)
C18 C17 C16 127.6
C17 C18 H18 122.8
C17 C18 C19 114.4
C19 C18 H18 122.8
C14 C19 C18 122.1
C14 C19 H19 118.9
C18 C19 H19 118.9
C5 C6 H6 118.8
C5 C6 C7 122.4
C7 C6 H6 118.8
C6 C7 H7 121.3
C8 C7 C6 117.5
C8 C7 H7 121.3
C3 C8 H8 120.1
C7 C8 C3 119.7
C7 C8 H8 120.1
N3 C9 H9A 109.1
N3 C9 H9B 109.1
N3 C9 C10 112.3
H9A C9 H9B 107.9
C10 C9 H9A 109.1
C10 C9 H9B 109.1
O2 C10 C9 111.9
O2 C10 H10C 109.2
O2 C10 H10D 109.2
C9 C10 H10C 109.2
C9 C10 H10D 109.2
H10C C10 H10D 107.9
O2 C11 H11C 108.9
O2 C11 H11D 108.9
H11C C11 H11D 107.7
C12 C11 O2 113.6
C12 C11 H11C 108.9
C12 C11 H11D 108.9
N3 C12 H12C 109.8
N3 C12 H12D 109.8
C11 C12 N3 109.2
C11 C12 H12C 109.8
C11 C12 H12D 109.8
H12C C12 H12D 108.3
O3A S1A C17A 105.6
O3A S1A O4A 104.4
O4A S1A C17A 105.8
O5A S1A C17A 106.1
O5A S1A O3A 117.8
O5A S1A O4A 116.1
O31A S1A C17A 103.6
O31A S1A O41A 123.2
O31A S1A O51A 110.4
O41A S1A C17A 101.5
O41A S1A O51A 110.0
O51A S1A C17A 106.2
H13D C13A H13E 109.5
H13D C13A H13F 109.5
H13E C13A H13F 109.5
C14A C13A H13D 109.5
C14A C13A H13E 109.5
C14A C13A H13F 109.5
C15A C14A C13A 118.7
C19A C14A C13A 124.3
C19A C14A C15A 116.9
C14A C15A H15A 119.9
C16A C15A C14A 120.1
C16A C15A H15A 119.9
C15A C16A H16A 117.0
C15A C16A C17A 126.1
C17A C16A H16A 117.0
C16A C17A S1A 125.8
C18A C17A S1A 125.4
C18A C17A C16A 108.6
C17A C18A H18A 116.3
C19A C18A C17A 127.5
C19A C18A H18A 116.3
C14A C19A H19A 119.6
C18A C19A C14A 120.8
C18A C19A H19A 119.6

loop_
_geom_bond_atom_site_label_1
_geom_bond_atom_site_label_2
_geom_bond_distance
S1 C17 1.849(3)
S1 O3 1.419(3)
S1 O4 1.460(3)
S1 O5 1.466(3)
S1 O31 1.402(3)
S1 O41 1.407(3)
S1 O51 1.567(3)
O1A N2A 1.4309
O1A C1A 1.2615
O2A C10A 1.4100
O2A C11A 1.3940
N1A H1AA 0.8684
N1A H1AB 0.8672
N1A C1A 1.3112
N2A C2A 1.2974
N3A C1A 1.3598
N3A C9A 1.5116
N3A C12A 1.4887
N4A H4AA 0.8704
N4A H4AB 0.8765
N4A C2A 1.3780
C2A C3A 1.4526
C3A C4A 1.3920
C3A C8A 1.3871
C4A H4A 0.9300
C4A C5A 1.3748
C5A H5A 0.9300
C5A C6A 1.4153
C6A H6A 0.9300
C6A C7A 1.3438
C7A H7A 0.9300
C7A C8A 1.3718
C8A H8A 0.9300
C9A H9AA 0.9700
C9A H9AB 0.9700
C9A C10A 1.5452
C10A H10A 0.9700
C10A H10B 0.9700
C11A H11A 0.9700
C11A H11B 0.9700
C11A C12A 1.5751
O1 N2 1.4361
O1 C1 1.3813
O2 C10 1.4443
O2 C11 1.4461
N1 H1A 0.8600
N1 H1B 0.8600
N1 C1 1.3395
N2 C2 1.2957
N3 C1 1.2703
N3 C9 1.4146
N3 C12 1.4993
N4 H4B 0.8600
N4 H4C 0.8600
N4 C2 1.3271
C2 C3 1.4826
C3 C4 1.3904
C3 C8 1.4099
C4 H4 0.9300
C4 C5 1.3494
C5 H5 0.9300
C5 C6 1.3415
C12A H12A 0.9700
C12A H12B 0.9700
C13 H13A 0.9600
C13 H13B 0.9600
C13 H13C 0.9600
C13 C14 1.4904
C14 C15 1.3803
C14 C19 1.4006
C15 H15 0.9300
C15 C16 1.4145
C16 H16 0.9300
C16 C17 1.3610
C17 C18 1.3506
C18 H18 0.9300
C18 C19 1.4194
C19 H19 0.9300
C6 H6 0.9300
C6 C7 1.4201
C7 H7 0.9300
C7 C8 1.4074
C8 H8 0.9300
C9 H9A 0.9700
C9 H9B 0.9700
C9 C10 1.4563
C10 H10C 0.9700
C10 H10D 0.9700
C11 H11C 0.9700
C11 H11D 0.9700
C11 C12 1.4250
C12 H12C 0.9700
C12 H12D 0.9700
S1A C17A 1.6484
S1A O3A 1.4400
S1A O4A 1.5209
S1A O5A 1.4277
S1A O31A 1.4392
S1A O41A 1.4459
S1A O51A 1.5018
C13A H13D 0.9600
C13A H13E 0.9600
C13A H13F 0.9600
C13A C14A 1.5170
C14A C15A 1.4253
C14A C19A 1.3703
C15A H15A 0.9300
C15A C16A 1.3504
C16A H16A 0.9300
C16A C17A 1.4460
C17A C18A 1.4244
C18A H18A 0.9300
C18A C19A 1.3491
C19A H19A 0.9300

loop_
_geom_torsion_atom_site_label_1
_geom_torsion_atom_site_label_2
_geom_torsion_atom_site_label_3
_geom_torsion_atom_site_label_4
_geom_torsion
S1 C17 C18 C19 178.40(10)
O1A N2A C2A N4A -5.3
O1A N2A C2A C3A -176.2
O2A C11A C12A N3A -57.6
N2A O1A C1A N1A 10.3
N2A O1A C1A N3A -170.1
N2A C2A C3A C4A 168.7
N2A C2A C3A C8A -13.3
N3A C9A C10A O2A 53.6
N4A C2A C3A C4A -2.7
N4A C2A C3A C8A 175.4
C1A O1A N2A C2A -169.9
C1A N3A C9A C10A 153.3
C1A N3A C12A C11A -151.6
C2A C3A C4A C5A -177.6
C2A C3A C8A C7A 178.7
C3A C4A C5A C6A -2.6
C4A C3A C8A C7A -3.2
C4A C5A C6A C7A -0.3
C5A C6A C7A C8A 1.4
C6A C7A C8A C3A 0.3
C8A C3A C4A C5A 4.3
C9A N3A C1A O1A 174.7
C9A N3A C1A N1A -5.7
C9A N3A C12A C11A 50.4
C10A O2A C11A C12A 67.6
C11A O2A C10A C9A -65.6
O1 N2 C2 N4 -3.5
O1 N2 C2 C3 178.2
O2 C11 C12 N3 54.8
N2 O1 C1 N1 -11.2
N2 O1 C1 N3 171.2
N2 C2 C3 C4 -172.0
N2 C2 C3 C8 3.7
N3 C9 C10 O2 -53.5
N4 C2 C3 C4 9.7
N4 C2 C3 C8 -174.6
C1 O1 N2 C2 175.8
C1 N3 C9 C10 -152.8
C1 N3 C12 C11 152.1
C2 C3 C4 C5 177.1
C2 C3 C8 C7 -175.8
C3 C4 C5 C6 -3.2
C4 C3 C8 C7 0.0
C4 C5 C6 C7 3.6
C5 C6 C7 C8 -2.2
C12A N3A C1A O1A 18.2
C12A N3A C1A N1A -162.2
C12A N3A C9A C10A -49.4
C13 C14 C15 C16 176.7
C13 C14 C19 C18 -176.7
C14 C15 C16 C17 2.0
C15 C14 C19 C18 2.4
C15 C16 C17 S1 -178.42(10)
C15 C16 C17 C18 -1.9
C16 C17 C18 C19 1.9
C17 C18 C19 C14 -2.1
C19 C14 C15 C16 -2.3
O3 S1 C17 C16 -97.35(16)
O3 S1 C17 C18 85.74(15)
O4 S1 C17 C16 20.38(19)
O4 S1 C17 C18 -156.53(10)
O5 S1 C17 C16 142.38(12)
O5 S1 C17 C18 -34.53(19)
O31 S1 C17 C16 -34.26(19)
O31 S1 C17 C18 148.82(12)
O41 S1 C17 C16 86.36(14)
O41 S1 C17 C18 -90.55(15)
O51 S1 C17 C16 -151.26(8)
O51 S1 C17 C18 31.82(16)
C6 C7 C8 C3 0.3
C8 C3 C4 C5 1.4
C9 N3 C1 O1 -174.3
C9 N3 C1 N1 8.5
C9 N3 C12 C11 -46.9
C10 O2 C11 C12 -62.1
C11 O2 C10 C9 59.3
C12 N3 C1 O1 -14.6
C12 N3 C1 N1 168.1
C12 N3 C9 C10 46.7
S1A C17A C18A C19A -177.0
C13A C14A C15A C16A -177.8
C13A C14A C19A C18A 176.2
C14A C15A C16A C17A 1.3
C15A C14A C19A C18A -1.3
C15A C16A C17A S1A 175.4
C15A C16A C17A C18A -0.8
C16A C17A C18A C19A -0.8
C17A C18A C19A C14A 1.9
C19A C14A C15A C16A -0.2
O3A S1A C17A C16A -130.6
O3A S1A C17A C18A 45.0
O4A S1A C17A C16A -20.3
O4A S1A C17A C18A 155.3
O5A S1A C17A C16A 103.6
O5A S1A C17A C18A -80.8
O31A S1A C17A C16A -90.4
O31A S1A C17A C18A 85.2
O41A S1A C17A C16A 38.2
O41A S1A C17A C18A -146.2
O51A S1A C17A C16A 153.2
O51A S1A C17A C18A -31.2
